data_1010552
loop_
_publ_author_name
'Santos, J A'

_publ_section_title
;
An X-Ray Study of the Caesium Salts of Certain 12-Heteropoly Acids
;
_journal_coden_ASTM PRLAAZ
_journal_name_full
;
Proceedings of the Royal Society of London, Series A: Mathematical and
Physical Sciences (76,1906-)
;
_journal_page_first 309
_journal_page_last 322
_journal_paper_doi 10.1098/rspa.1935.0103
_journal_volume 150
_journal_year 1935
_chemical_formula_structural 'Cs3 H3 (H2 O4) (W O3)12 (H2 O)'
_chemical_formula_sum 'Cs3 H7 O41 W12'
_chemical_name_systematic 'Caesium tungstate hydrate *'
_cell_angle_alpha 90
_cell_angle_beta 90
_cell_angle_gamma 90
_cell_formula_units_Z 0
_cell_length_a 11.79(1)
_cell_length_b 11.79(1)
_cell_length_c 11.79(1)
_cell_volume 1638.9
_cod_original_formula_sum 'H7 Cs3 O41 W12'
_cod_database_code 1010552

loop_
_atom_site_label
_atom_site_fract_x
_atom_site_fract_y
_atom_site_fract_z
? ? ? ?
